data_7204469
loop_
_publ_author_name
'Samantha D. M. Atkinson (n\'ee Allen)'
'Matthew J. Almond'
'Graham A. Bowmaker'
'Michael G. B. Drew'
'Emma J. Feltham'
'Peter Hollins'
'Samantha L. Jenkins'
'Karen S. Wiltshire'

_publ_section_title
;
 The photodimerisation of the chloro-, methoxy- and nitro-derivatives
 of trans-cinnamic acid: a study of single crystals by vibrational
 microspectroscopy
;
_journal_issue 9
_journal_name_full 'J. Chem. Soc., Perkin Trans. 2'
_journal_page_first 1533
_journal_page_last 1537
_journal_paper_doi 10.1039/b205116h
_journal_year 2002
_chemical_formula_sum 'C10 H10 O3'
_chemical_formula_weight 178.18
_chemical_name_systematic
; 
? 
;
_space_group_IT_number 14
_symmetry_cell_setting monoclinic
_symmetry_space_group_name_Hall '-P 2yab'
_symmetry_space_group_name_H-M 'P 1 21/a 1'
_atom_sites_solution_hydrogens geom
_atom_sites_solution_primary direct
_atom_sites_solution_secondary difmap
_audit_creation_method SHELXL-97
_cell_angle_alpha 90.00
_cell_angle_beta 117.774(10)
_cell_angle_gamma 90.00
_cell_formula_units_Z 4
_cell_length_a 7.171(13)
_cell_length_b 17.69(3)
_cell_length_c 8.092(14)
_cell_measurement_temperature 293(2)
_cell_volume 908(3)
_computing_cell_refinement XDS
_computing_data_collection 'XDS (Kabsch, 1991)'
_computing_data_reduction XDS
_computing_molecular_graphics PLATON(Spek,1994)
_computing_structure_refinement 'SHELXL-93 (Sheldrick, 1993)'
_computing_structure_solution 'SHELXS-86 (Sheldrick, 1990)'
_diffrn_ambient_temperature 293(2)
_diffrn_measurement_device 'Marresearch Image Plate'
_diffrn_measurement_method '95 frames at 2^o intervals, counting time 2 min.'
_diffrn_radiation_monochromator graphite
_diffrn_radiation_source 'fine-focus sealed tube'
_diffrn_radiation_type MoK\a
_diffrn_radiation_wavelength 0.71073
_diffrn_reflns_av_R_equivalents 0.0913
_diffrn_reflns_av_sigmaI/netI 0.0887
_diffrn_reflns_limit_h_max 8
_diffrn_reflns_limit_h_min 0
_diffrn_reflns_limit_k_max 21
_diffrn_reflns_limit_k_min -21
_diffrn_reflns_limit_l_max 8
_diffrn_reflns_limit_l_min -9
_diffrn_reflns_number 2778
_diffrn_reflns_theta_max 26.09
_diffrn_reflns_theta_min 2.30
_exptl_absorpt_coefficient_mu 0.096
_exptl_absorpt_correction_type none
_exptl_crystal_colour white
_exptl_crystal_density_diffrn 1.303
_exptl_crystal_density_method 'not measured'
_exptl_crystal_description parallopiped
_exptl_crystal_F_000 376
_exptl_crystal_size_max 0.45
_exptl_crystal_size_mid 0.15
_exptl_crystal_size_min 0.15
_refine_diff_density_max 0.304
_refine_diff_density_min -0.223
_refine_diff_density_rms 0.069
_refine_ls_extinction_coef 0.049(17)
_refine_ls_extinction_expression Fc^*^=kFc[1+0.001xFc^2^\l^3^/sin(2\q)]^-1/4^
_refine_ls_extinction_method SHELXL
_refine_ls_goodness_of_fit_ref 0.952
_refine_ls_hydrogen_treatment mixed
_refine_ls_matrix_type full
_refine_ls_number_parameters 121
_refine_ls_number_reflns 1680
_refine_ls_number_restraints 0
_refine_ls_restrained_S_all 0.952
_refine_ls_R_factor_all 0.1824
_refine_ls_R_factor_gt 0.0840
_refine_ls_shift/su_max 0.000
_refine_ls_shift/su_mean 0.000
_refine_ls_structure_factor_coef Fsqd
_refine_ls_weighting_details 'w=1/[\s^2^(Fo^2^)+(0.1576P)^2^+0.0000P] where P=(Fo^2^+2Fc^2^)/3'
_refine_ls_weighting_scheme calc
_refine_ls_wR_factor_gt 0.2252
_refine_ls_wR_factor_ref 0.2734
_reflns_number_gt 751
_reflns_number_total 1680
_reflns_threshold_expression >2sigma(I)
_cod_data_source_file b205116h.txt
_cod_data_source_block 1
_cod_depositor_comments
;
The following automatic conversions were performed:

'_refine_ls_weighting_scheme' value 'calc
w=1/[\s^2^(Fo^2^)+(0.1576P)^2^+0.0000P] where P=(Fo^2^+2Fc^2^)/3' was
changed to 'calc'. New tag '_refine_ls_weighting_details' was
created. The value of the new tag was set to
'w=1/[\s^2^(Fo^2^)+(0.1576P)^2^+0.0000P] where P=(Fo^2^+2Fc^2^)/3'.

Automatic conversion script
Id: cif_fix_values 3143 2015-03-26 13:38:13Z robertas 
;
_cod_original_sg_symbol_H-M P21/a
_cod_database_code 7204469

loop_
_symmetry_equiv_pos_as_xyz
'x, y, z'
'-x+1/2, y+1/2, -z'
'-x, -y, -z'
'x-1/2, -y-1/2, z'

loop_
_atom_site_label
_atom_site_type_symbol
_atom_site_fract_x
_atom_site_fract_y
_atom_site_fract_z
_atom_site_U_iso_or_equiv
_atom_site_adp_type
_atom_site_occupancy
_atom_site_calc_flag
_atom_site_refinement_flags
_atom_site_disorder_assembly
_atom_site_disorder_group
C1 C -0.3352(6) 0.3843(2) -0.2851(5) 0.0566(11) Uani 1 d . . .
C2 C -0.4150(6) 0.3425(3) -0.1846(6) 0.0597(12) Uani 1 d . . .
C3 C -0.6192(7) 0.3135(3) -0.2748(7) 0.0727(14) Uani 1 d . . .
H3 H -0.6706 0.2843 -0.2094 0.087 Uiso 1 calc R . .
C4 C -0.7454(7) 0.3287(3) -0.4638(7) 0.0836(16) Uani 1 d . . .
H4 H -0.8824 0.3102 -0.5245 0.100 Uiso 1 calc R . .
C5 C -0.6681(8) 0.3710(3) -0.5612(6) 0.0808(16) Uani 1 d . . .
H5 H -0.7536 0.3817 -0.6868 0.097 Uiso 1 calc R . .
C6 C -0.4670(7) 0.3971(3) -0.4736(6) 0.0666(13) Uani 1 d . . .
H6 H -0.4159 0.4244 -0.5421 0.080 Uiso 1 calc R . .
C11 C -0.1160(6) 0.4112(2) -0.1872(6) 0.0597(12) Uani 1 d . . .
H11 H -0.0414 0.4004 -0.0603 0.072 Uiso 1 calc R . .
C12 C -0.0139(6) 0.4491(3) -0.2609(6) 0.0631(12) Uani 1 d . . .
H12 H -0.0829 0.4620 -0.3868 0.076 Uiso 1 calc R . .
C13 C 0.2074(7) 0.4711(3) -0.1461(6) 0.0599(12) Uani 1 d . . .
O14 O 0.3101(4) 0.45237(19) 0.0190(4) 0.0718(11) Uani 1 d . . .
O15 O 0.2875(5) 0.5116(2) -0.2324(4) 0.0754(11) Uani 1 d . . .
H15 H 0.4115 0.5208 -0.1608 0.090 Uiso 1 calc R . .
O22 O -0.2816(4) 0.3317(2) 0.0014(4) 0.0759(11) Uani 1 d . . .
C22 C -0.3575(8) 0.2922(4) 0.1120(7) 0.0918(18) Uani 1 d . . .
H22A H -0.4778 0.3182 0.1065 0.110 Uiso 1 calc R . .
H22B H -0.2485 0.2901 0.2392 0.110 Uiso 1 calc R . .
H22C H -0.3972 0.2418 0.0648 0.110 Uiso 1 calc R . .

loop_
_atom_site_aniso_label
_atom_site_aniso_U_11
_atom_site_aniso_U_22
_atom_site_aniso_U_33
_atom_site_aniso_U_23
_atom_site_aniso_U_13
_atom_site_aniso_U_12
C1 0.055(2) 0.056(3) 0.061(2) -0.004(2) 0.0282(19) -0.001(2)
C2 0.056(2) 0.060(3) 0.065(3) 0.001(2) 0.029(2) -0.001(2)
C3 0.063(3) 0.067(3) 0.093(3) -0.004(3) 0.040(3) -0.014(2)
C4 0.062(3) 0.093(4) 0.083(4) -0.023(3) 0.022(3) -0.017(3)
C5 0.080(3) 0.096(4) 0.056(3) -0.005(3) 0.024(2) -0.008(3)
C6 0.063(3) 0.071(3) 0.066(3) -0.008(2) 0.031(2) -0.005(2)
C11 0.062(2) 0.061(3) 0.061(3) 0.003(2) 0.033(2) 0.001(2)
C12 0.060(2) 0.073(3) 0.055(2) 0.005(2) 0.026(2) -0.007(2)
C13 0.070(3) 0.058(3) 0.065(3) 0.000(2) 0.041(2) -0.005(2)
O14 0.0636(18) 0.092(3) 0.0614(19) 0.0133(17) 0.0306(16) -0.0082(16)
O15 0.0638(19) 0.095(3) 0.0670(19) 0.0052(17) 0.0305(15) -0.0179(18)
O22 0.0616(17) 0.095(3) 0.071(2) 0.0219(18) 0.0310(15) -0.0073(17)
C22 0.084(3) 0.108(5) 0.089(4) 0.033(3) 0.044(3) -0.007(3)

loop_
_atom_type_symbol
_atom_type_description
_atom_type_scat_dispersion_real
_atom_type_scat_dispersion_imag
_atom_type_scat_source
C C 0.0033 0.0016 'International Tables Vol C Tables 4.2.6.8 and 6.1.1.4'
H H 0.0000 0.0000 'International Tables Vol C Tables 4.2.6.8 and 6.1.1.4'
N N 0.0061 0.0033 'International Tables Vol C Tables 4.2.6.8 and 6.1.1.4'
O O 0.0106 0.0060 'International Tables Vol C Tables 4.2.6.8 and 6.1.1.4'

loop_
_geom_angle_atom_site_label_1
_geom_angle_atom_site_label_2
_geom_angle_atom_site_label_3
_geom_angle
_geom_angle_site_symmetry_1
_geom_angle_site_symmetry_3
_geom_angle_publ_flag
C6 C1 C2 118.0(4) . . ?
C6 C1 C11 123.2(4) . . ?
C2 C1 C11 118.7(4) . . ?
O22 C2 C3 123.3(4) . . ?
O22 C2 C1 116.5(4) . . ?
C3 C2 C1 120.2(4) . . ?
C4 C3 C2 119.3(4) . . ?
C5 C4 C3 120.3(4) . . ?
C6 C5 C4 120.0(4) . . ?
C5 C6 C1 122.1(4) . . ?
C12 C11 C1 126.8(4) . . ?
C11 C12 C13 120.8(4) . . ?
O14 C13 O15 122.5(4) . . ?
O14 C13 C12 122.5(4) . . ?
O15 C13 C12 115.0(4) . . ?
C2 O22 C22 118.8(3) . . ?

loop_
_geom_bond_atom_site_label_1
_geom_bond_atom_site_label_2
_geom_bond_distance
_geom_bond_site_symmetry_2
_geom_bond_publ_flag
C1 C6 1.389(6) . ?
C1 C2 1.403(6) . ?
C1 C11 1.472(6) . ?
C2 O22 1.369(5) . ?
C2 C3 1.394(6) . ?
C3 C4 1.393(7) . ?
C4 C5 1.376(7) . ?
C5 C6 1.357(7) . ?
C11 C12 1.321(6) . ?
C12 C13 1.469(7) . ?
C13 O14 1.233(5) . ?
C13 O15 1.306(5) . ?
O22 C22 1.428(5) . ?

loop_
_cod_related_entry_id
_cod_related_entry_database
_cod_related_entry_code
1 ChemSpider 641429
